data_4515450
loop_
_publ_author_name
'Brunet, Gabriel'
'Robeyns, Koen'
'Huynh, Racheal P. S.'
'Lin, Jian-Bin'
'Collins, Sean P.'
'Facey, Glenn A.'
'Shimizu, George K. H.'
'Woo, Tom K.'
'Murugesu, Muralee'

_publ_section_title
;
 Design Strategy for the Controlled Generation of Cationic Frameworks and
 Ensuing Anion-Exchange Capabilities.
;
_journal_issue 3
_journal_name_full 'ACS applied materials &amp; interfaces'
_journal_page_first 3181
_journal_page_last 3188
_journal_paper_doi 10.1021/acsami.8b15946
_journal_volume 11
_journal_year 2019
_chemical_formula_moiety 'C45 H30 Co3 N15 O7, (C N S) [+ solvent]'
_chemical_formula_sum 'C46 H30 Co3 N16 O7 S'
_chemical_formula_weight 1127.71
_space_group_crystal_system hexagonal
_space_group_IT_number 186
_space_group_name_Hall 'P 6c -2c'
_space_group_name_H-M_alt 'P 63 m c'
_atom_sites_solution_hydrogens geom
_audit_creation_method SHELXL-2014/7
_cell_angle_alpha 90
_cell_angle_beta 90
_cell_angle_gamma 120
_cell_formula_units_Z 2
_cell_length_a 16.8384(10)
_cell_length_b 16.8384(10)
_cell_length_c 19.0516(13)
_cell_measurement_reflns_used 8721
_cell_measurement_temperature 200(2)
_cell_measurement_theta_max 25.3240
_cell_measurement_theta_min 1.6980
_cell_volume 4678.0(5)
_computing_cell_refinement
;
CrysAlisPro, Agilent Technologies,
Version 1.171.37.35 (release 13-08-2014 CrysAlis171 .NET)
(compiled Aug 13 2014,18:06:01)
;
_computing_data_reduction
;
CrysAlisPro, Agilent Technologies,
Version 1.171.37.35 (release 13-08-2014 CrysAlis171 .NET)
(compiled Aug 13 2014,18:06:01)
;
_computing_molecular_graphics 'MERCURY (Macrae et al., 2008)'
_computing_publication_material
;

'MERCURY (Macrae et al., 2008), Platon (Spek, 2009)'



;
_computing_structure_refinement 'SHELXL-2014/7 (Sheldrick, 2014)'
_computing_structure_solution 'SHELXT (Sheldrick, 2015)'
_diffrn_ambient_temperature 200(2)
_diffrn_measured_fraction_theta_full 0.999
_diffrn_measured_fraction_theta_max 0.999
_diffrn_measurement_device_type 'Bruker APEX-II CCD'
_diffrn_measurement_method '\w and \f scans'
_diffrn_radiation_type MoK\a
_diffrn_radiation_wavelength 0.71073
_diffrn_reflns_av_R_equivalents 0.1067
_diffrn_reflns_av_unetI/netI 0.0717
_diffrn_reflns_Laue_measured_fraction_full 0.999
_diffrn_reflns_Laue_measured_fraction_max 0.999
_diffrn_reflns_limit_h_max 20
_diffrn_reflns_limit_h_min -19
_diffrn_reflns_limit_k_max 20
_diffrn_reflns_limit_k_min -15
_diffrn_reflns_limit_l_max 16
_diffrn_reflns_limit_l_min -22
_diffrn_reflns_number 17060
_diffrn_reflns_point_group_measured_fraction_full 0.999
_diffrn_reflns_point_group_measured_fraction_max 0.999
_diffrn_reflns_theta_full 25.231
_diffrn_reflns_theta_max 25.231
_diffrn_reflns_theta_min 1.759
_exptl_absorpt_coefficient_mu 0.584
_exptl_absorpt_correction_T_max 1.00000
_exptl_absorpt_correction_T_min 0.50104
_exptl_absorpt_correction_type multi-scan
_exptl_absorpt_process_details
;
CrysAlisPro, Agilent Technologies,
Version 1.171.37.35 (release 13-08-2014 CrysAlis171 .NET)
(compiled Aug 13 2014,18:06:01)
Empirical absorption correction using spherical harmonics,
 implemented in SCALE3 ABSPACK scaling algorithm.
;
_exptl_crystal_colour green
_exptl_crystal_density_diffrn 0.801
_exptl_crystal_description block
_exptl_crystal_F_000 1142
_exptl_crystal_size_max 0.282
_exptl_crystal_size_mid 0.196
_exptl_crystal_size_min 0.038
_refine_diff_density_max 0.577
_refine_diff_density_min -0.631
_refine_diff_density_rms 0.069
_refine_ls_abs_structure_details
;
 Refined as an inversion twin.
;
_refine_ls_abs_structure_Flack 0.28(6)
_refine_ls_extinction_method none
_refine_ls_goodness_of_fit_ref 1.072
_refine_ls_hydrogen_treatment constr
_refine_ls_matrix_type full
_refine_ls_number_parameters 163
_refine_ls_number_reflns 2721
_refine_ls_number_restraints 113
_refine_ls_restrained_S_all 1.060
_refine_ls_R_factor_all 0.0754
_refine_ls_R_factor_gt 0.0644
_refine_ls_shift/su_max 0.001
_refine_ls_shift/su_mean 0.000
_refine_ls_structure_factor_coef Fsqd
_refine_ls_weighting_details 'w=1/[\s^2^(Fo^2^)+(0.0808P)^2^+5.6964P] where P=(Fo^2^+2Fc^2^)/3'
_refine_ls_weighting_scheme calc
_refine_ls_wR_factor_gt 0.1459
_refine_ls_wR_factor_ref 0.1539
_reflns_Friedel_coverage 0.935
_reflns_Friedel_fraction_full 0.999
_reflns_Friedel_fraction_max 0.999
_reflns_number_gt 2417
_reflns_number_total 2721
_reflns_threshold_expression 'I > 2\s(I)'
_cod_data_source_file mm838_kr.cif
_cod_data_source_block mm838
_cod_original_cell_volume 4678.0(6)
_cod_database_code 4515450
_shelx_shelxl_version_number 2014/7
_shelx_space_group_comment
;
The symmetry employed for this shelxl refinement is uniquely defined
by the following loop, which should always be used as a source of
symmetry information in preference to the above space-group names.
They are only intended as comments.
;
_shelx_estimated_absorpt_t_min 0.853
_shelx_estimated_absorpt_t_max 0.978

loop_
_space_group_symop_operation_xyz
'x, y, z'
'-y, x-y, z'
'-x+y, -x, z'
'-x, -y, z+1/2'
'y, -x+y, z+1/2'
'x-y, x, z+1/2'
'-y, -x, z'
'-x+y, y, z'
'x, x-y, z'
'y, x, z+1/2'
'x-y, -y, z+1/2'
'-x, -x+y, z+1/2'

loop_
_atom_site_label
_atom_site_type_symbol
_atom_site_fract_x
_atom_site_fract_y
_atom_site_fract_z
_atom_site_U_iso_or_equiv
_atom_site_adp_type
_atom_site_occupancy
_atom_site_site_symmetry_order
_atom_site_calc_flag
_atom_site_refinement_flags_posn
_atom_site_refinement_flags_adp
_atom_site_refinement_flags_occupancy
_atom_site_disorder_assembly
_atom_site_disorder_group
Co1 Co 0.26486(3) 0.73514(3) 0.6800(3) 0.0096(3) Uani 1 2 d S TU P . .
O2 O 0.3333 0.6667 0.6584(6) 0.0054(14) Uani 1 6 d S TU P . .
O11 O 0.1660(3) 0.6514(3) 0.6070(4) 0.0220(13) Uani 1 1 d . . . . .
C12 C 0.1383(7) 0.5691(3) 0.5857(6) 0.020(2) Uani 1 2 d S TU P A .
C13 C 0.0693(6) 0.5346(3) 0.5264(6) 0.019(2) Uani 1 2 d S TU P . .
C14 C 0.0150(11) 0.4462(10) 0.5144(9) 0.031(4) Uani 0.548(18) 1 d . U P A 1
H14 H 0.0208 0.4037 0.5436 0.037 Uiso 0.548(18) 1 calc R U P A 1
C15 C -0.0523(11) 0.4113(10) 0.4596(9) 0.032(4) Uani 0.548(18) 1 d . U P A 1
H15 H -0.0943 0.3475 0.4549 0.039 Uiso 0.548(18) 1 calc R U P A 1
C16 C -0.0535(7) 0.4732(4) 0.4145(6) 0.027(3) Uani 1 2 d S TU P . .
N17 N -0.1108(6) 0.4446(3) 0.3504(5) 0.021(2) Uani 1 2 d S T P A .
C18 C -0.1406(5) 0.3662(5) 0.3155(5) 0.0216(16) Uani 1 1 d . U . . .
H18 H -0.1297 0.3181 0.3287 0.026 Uiso 1 1 calc R U . A .
N19 N -0.1871(4) 0.3652(4) 0.2605(5) 0.0202(15) Uani 1 1 d . . . . .
C14B C 0.0710(10) 0.4674(9) 0.4781(4) 0.038(6) Uani 0.452(18) 1 d . U P A 2
H14B H 0.1128 0.4457 0.4851 0.046 Uiso 0.452(18) 1 calc R U P A 2
C15B C 0.0136(10) 0.4380(8) 0.4254(5) 0.028(5) Uani 0.452(18) 1 d . U P A 2
H15B H 0.0136 0.3945 0.3936 0.033 Uiso 0.452(18) 1 calc R U P A 2
N21 N 0.1929(2) 0.8071(2) 0.6929(5) 0.0136(18) Uani 1 2 d S TU P . .
C22 C 0.1004(4) 0.7623(4) 0.6892(7) 0.036(2) Uani 1 1 d . . . . .
H22 H 0.0684 0.6976 0.6831 0.044 Uiso 1 1 calc R U . . .
C23 C 0.0485(5) 0.8084(4) 0.6942(7) 0.035(3) Uani 1 1 d . . . . .
H23 H -0.0166 0.7748 0.6952 0.042 Uiso 1 1 calc R U . . .
C24 C 0.0962(3) 0.9038(3) 0.6976(7) 0.029(3) Uani 1 2 d S T P . .
C25 C 0.0447(3) 0.9553(3) 0.6975(7) 0.031(3) Uani 1 2 d S T P . .
N26 N 0.0935(5) 1.0467(3) 0.6977(7) 0.037(3) Uani 1 2 d S T P . .
S31 S 0.6667 0.3333 0.4253(6) 0.030(2) Uani 0.533(12) 6 d DS TU P B 3
C32 C 0.6883(15) 0.3117(15) 0.5051(14) 0.032(9) Uani 0.178(4) 2 d DS TU P B 3
N33 N 0.7162(19) 0.2838(19) 0.549(2) 0.046(10) Uani 0.178(4) 2 d DS TU P B 3
S31B S 0.7763(6) 0.2237(6) 0.6028(10) 0.030(2) Uani 0.156(4) 2 d DS TU P B 4
C32B C 0.735(2) 0.265(2) 0.544(3) 0.032(9) Uani 0.156(4) 2 d DS TU P B 4
N33B N 0.707(2) 0.293(2) 0.502(3) 0.046(10) Uani 0.156(4) 2 d DS TU P B 4

loop_
_atom_site_aniso_label
_atom_site_aniso_U_11
_atom_site_aniso_U_22
_atom_site_aniso_U_33
_atom_site_aniso_U_23
_atom_site_aniso_U_13
_atom_site_aniso_U_12
Co1 0.0116(4) 0.0116(4) 0.0071(5) -0.0006(3) 0.0006(3) 0.0070(4)
O2 0.0055(13) 0.0055(13) 0.0052(19) 0.000 0.000 0.0027(7)
O11 0.023(3) 0.019(3) 0.025(3) -0.005(2) -0.015(2) 0.012(2)
C12 0.020(5) 0.026(4) 0.012(5) 0.001(2) 0.002(4) 0.010(3)
C13 0.013(5) 0.025(4) 0.015(5) -0.006(2) -0.012(4) 0.006(2)
C14 0.036(6) 0.023(5) 0.028(6) 0.002(4) -0.013(5) 0.011(4)
C15 0.036(8) 0.024(7) 0.028(8) -0.002(5) -0.017(6) 0.008(6)
C16 0.033(5) 0.028(4) 0.023(6) -0.011(2) -0.022(5) 0.016(3)
N17 0.028(5) 0.019(3) 0.018(5) -0.008(2) -0.015(4) 0.014(3)
C18 0.031(4) 0.022(4) 0.017(4) -0.001(3) -0.015(3) 0.017(3)
N19 0.028(3) 0.015(3) 0.020(4) 0.001(3) -0.007(3) 0.014(3)
C14B 0.047(10) 0.034(9) 0.042(10) -0.006(7) -0.025(8) 0.025(8)
C15B 0.026(10) 0.033(8) 0.025(9) -0.014(8) -0.016(7) 0.015(7)
N21 0.018(3) 0.018(3) 0.008(5) -0.0016(16) 0.0016(16) 0.011(3)
C22 0.011(3) 0.013(3) 0.083(8) 0.011(5) 0.006(5) 0.005(3)
C23 0.015(3) 0.013(3) 0.075(9) 0.006(4) 0.008(4) 0.006(3)
C24 0.025(4) 0.025(4) 0.045(9) -0.002(2) 0.002(2) 0.018(4)
C25 0.012(3) 0.012(3) 0.063(11) 0.003(3) -0.003(3) 0.002(4)
N26 0.012(4) 0.014(3) 0.084(10) -0.001(2) -0.002(5) 0.0058(19)
S31 0.033(3) 0.033(3) 0.023(4) 0.000 0.000 0.0164(13)
C32 0.032(10) 0.032(10) 0.028(11) 0.000(5) 0.000(5) 0.015(8)
N33 0.047(11) 0.047(11) 0.047(14) 0.006(6) -0.006(6) 0.025(10)
S31B 0.033(3) 0.033(3) 0.023(4) 0.000 0.000 0.0164(13)
C32B 0.032(10) 0.032(10) 0.028(11) 0.000(5) 0.000(5) 0.015(8)
N33B 0.047(11) 0.047(11) 0.047(14) 0.006(6) -0.006(6) 0.025(10)

loop_
_atom_type_symbol
_atom_type_description
_atom_type_scat_dispersion_real
_atom_type_scat_dispersion_imag
_atom_type_scat_source
C C 0.0033 0.0016 'International Tables Vol C Tables 4.2.6.8 and 6.1.1.4'
H H 0.0000 0.0000 'International Tables Vol C Tables 4.2.6.8 and 6.1.1.4'
N N 0.0061 0.0033 'International Tables Vol C Tables 4.2.6.8 and 6.1.1.4'
O O 0.0106 0.0060 'International Tables Vol C Tables 4.2.6.8 and 6.1.1.4'
Co Co 0.3494 0.9721 'International Tables Vol C Tables 4.2.6.8 and 6.1.1.4'
S S 0.1246 0.1234 'International Tables Vol C Tables 4.2.6.8 and 6.1.1.4'

loop_
_geom_angle_atom_site_label_1
_geom_angle_atom_site_label_2
_geom_angle_atom_site_label_3
_geom_angle
_geom_angle_site_symmetry_1
_geom_angle_site_symmetry_3
O2 Co1 O11 88.2(2) . 7_665
O2 Co1 O11 88.2(2) . .
O11 Co1 O11 95.1(3) 7_665 .
O2 Co1 N21 175.1(4) . .
O11 Co1 N21 88.4(2) 7_665 .
O11 Co1 N21 88.4(2) . .
O2 Co1 N19 89.6(2) . 10_565
O11 Co1 N19 88.7(2) 7_665 10_565
O11 Co1 N19 175.6(3) . 10_565
N21 Co1 N19 93.9(2) . 10_565
O2 Co1 N19 89.6(2) . 4_565
O11 Co1 N19 175.6(3) 7_665 4_565
O11 Co1 N19 88.7(2) . 4_565
N21 Co1 N19 93.9(2) . 4_565
N19 Co1 N19 87.4(4) 10_565 4_565
Co1 O2 Co1 116.04(17) . 3_565
Co1 O2 Co1 116.04(17) . 2_665
Co1 O2 Co1 116.03(17) 3_565 2_665
C12 O11 Co1 132.6(5) . .
O11 C12 O11 127.1(9) 9_565 .
O11 C12 C13 116.4(5) 9_565 .
O11 C12 C13 116.4(5) . .
C14 C13 C14 102.8(15) . 9_565
C14B C13 C14B 102.6(11) . 9_565
C14 C13 C12 121.8(8) . .
C14 C13 C12 121.8(8) 9_565 .
C14B C13 C12 117.1(8) . .
C14B C13 C12 117.1(8) 9_565 .
C13 C14 C15 123.2(13) . .
C13 C14 H14 118.4 . .
C15 C14 H14 118.4 . .
C16 C15 C14 117.2(13) . .
C16 C15 H15 121.4 . .
C14 C15 H15 121.4 . .
C15 C16 C15 101.6(16) 9_565 .
C15 C16 N17 121.9(8) 9_565 .
C15 C16 N17 121.9(8) . .
N17 C16 C15B 118.2(7) . 9_565
N17 C16 C15B 118.2(7) . .
C15B C16 C15B 98.4(11) 9_565 .
C18 N17 C18 106.7(8) . 9_565
C18 N17 C16 126.6(4) . .
C18 N17 C16 126.6(4) 9_565 .
N19 C18 N17 109.9(6) . .
N19 C18 H18 125.0 . .
N17 C18 H18 125.0 . .
C18 N19 N19 106.7(4) . 9_565
C18 N19 Co1 134.6(5) . 4_564
N19 N19 Co1 118.49(16) 9_565 4_564
C15B C14B C13 118.4(15) . .
C15B C14B H14B 120.8 . .
C13 C14B H14B 120.8 . .
C14B C15B C16 120.4(13) . .
C14B C15B H15B 119.8 . .
C16 C15B H15B 119.8 . .
C22 N21 C22 117.7(7) 7_665 .
C22 N21 Co1 120.3(4) 7_665 .
C22 N21 Co1 120.3(4) . .
N21 C22 C23 122.6(6) . .
N21 C22 H22 118.7 . .
C23 C22 H22 118.7 . .
C24 C23 C22 118.2(6) . .
C24 C23 H23 120.9 . .
C22 C23 H23 120.9 . .
C23 C24 C23 119.7(9) 7_665 .
C23 C24 C25 120.0(4) 7_665 .
C23 C24 C25 120.0(4) . .
N26 C25 N26 124.5(10) 3_465 .
N26 C25 C24 117.8(5) 3_465 .
N26 C25 C24 117.8(5) . .
C25 N26 C25 115.5(10) 2_675 .
N33 C32 S31 159(4) . .
N33B C32B S31B 179(8) . .

loop_
_geom_bond_atom_site_label_1
_geom_bond_atom_site_label_2
_geom_bond_distance
_geom_bond_site_symmetry_2
Co1 O2 2.039(2) .
Co1 O11 2.084(5) 7_665
Co1 O11 2.084(5) .
Co1 N21 2.113(7) .
Co1 N19 2.171(7) 10_565
Co1 N19 2.171(7) 4_565
O2 Co1 2.039(2) 3_565
O2 Co1 2.039(2) 2_665
O11 C12 1.287(7) .
C12 O11 1.287(7) 9_565
C12 C13 1.513(14) .
C13 C14 1.320(15) .
C13 C14 1.320(15) 9_565
C13 C14B 1.470(16) .
C13 C14B 1.470(16) 9_565
C14 C15 1.43(2) .
C14 H14 0.9500 .
C15 C16 1.359(17) .
C15 H15 0.9500 .
C16 C15 1.359(17) 9_565
C16 N17 1.480(13) .
C16 C15B 1.531(17) 9_565
C16 C15B 1.531(17) .
N17 C18 1.332(9) .
N17 C18 1.332(9) 9_565
C18 N19 1.302(9) .
C18 H18 0.9500 .
N19 N19 1.388(12) 9_565
N19 Co1 2.171(7) 4_564
C14B C15B 1.31(2) .
C14B H14B 0.9500 .
C15B H15B 0.9500 .
N21 C22 1.352(7) 7_665
N21 C22 1.352(7) .
C22 C23 1.433(9) .
C22 H22 0.9500 .
C23 C24 1.393(8) .
C23 H23 0.9500 .
C24 C23 1.393(8) 7_665
C24 C25 1.501(13) .
C25 N26 1.334(6) 3_465
C25 N26 1.334(6) .
N26 C25 1.334(6) 2_675
S31 C32 1.645(13) .
S31 C32 1.645(13) 2_655
S31 C32 1.645(13) 3_665
C32 C32 1.09(8) 3_665
C32 C32 1.09(8) 2_655
C32 N33 1.173(13) .
C32 N33 2.03(6) 2_655
C32 N33 2.03(6) 3_665
N33 C32 2.03(6) 2_655
N33 C32 2.03(6) 3_665
S31B C32B 1.634(11) .
C32B N33B 1.155(11) .

loop_
_geom_torsion_atom_site_label_1
_geom_torsion_atom_site_label_2
_geom_torsion_atom_site_label_3
_geom_torsion_atom_site_label_4
_geom_torsion
_geom_torsion_site_symmetry_1
_geom_torsion_site_symmetry_4
Co1 O11 C12 O11 1.6(16) . 9_565
Co1 O11 C12 C13 -174.9(6) . .
O11 C12 C13 C14 24.7(16) 9_565 .
O11 C12 C13 C14 -158.5(11) . .
O11 C12 C13 C14 158.5(11) 9_565 9_565
O11 C12 C13 C14 -24.7(16) . 9_565
O11 C12 C13 C14B -27.2(12) 9_565 .
O11 C12 C13 C14B 149.7(8) . .
O11 C12 C13 C14B -149.7(8) 9_565 9_565
O11 C12 C13 C14B 27.2(12) . 9_565
C14 C13 C14 C15 38(2) 9_565 .
C12 C13 C14 C15 178.7(13) . .
C13 C14 C15 C16 6(2) . .
C14 C15 C16 C15 -49(2) . 9_565
C14 C15 C16 N17 171.3(12) . .
C15 C16 N17 C18 -156.8(12) 9_565 .
C15 C16 N17 C18 -24.9(18) . .
C15B C16 N17 C18 148.3(8) 9_565 .
C15B C16 N17 C18 30.0(14) . .
C15 C16 N17 C18 24.9(18) 9_565 9_565
C15 C16 N17 C18 156.8(12) . 9_565
C15B C16 N17 C18 -30.0(14) 9_565 9_565
C15B C16 N17 C18 -148.3(8) . 9_565
C18 N17 C18 N19 0.3(12) 9_565 .
C16 N17 C18 N19 -178.3(9) . .
N17 C18 N19 N19 -0.2(7) . 9_565
N17 C18 N19 Co1 -175.8(6) . 4_564
C14B C13 C14B C15B -48.7(10) 9_565 .
C12 C13 C14B C15B -178.4(7) . .
C13 C14B C15B C16 0.00(4) . .
N17 C16 C15B C14B 174.3(8) . .
C15B C16 C15B C14B 45.9(8) 9_565 .
C22 N21 C22 C23 -11(2) 7_665 .
Co1 N21 C22 C23 -176.9(8) . .
N21 C22 C23 C24 5.0(17) . .
C22 C23 C24 C23 2(2) . 7_665
C22 C23 C24 C25 175.5(11) . .
C23 C24 C25 N26 177.1(12) 7_665 3_465
C23 C24 C25 N26 3.3(18) . 3_465
C23 C24 C25 N26 -3.3(18) 7_665 .
C23 C24 C25 N26 -177.1(12) . .
N26 C25 N26 C25 0(3) 3_465 2_675
C24 C25 N26 C25 179.9(8) . 2_675
